data_7200982
loop_
_publ_author_name
'Nagarajan, Subbiah'
'Mohan Das, Thangamuthu'
'Arjun, Pandian'
'Raaman, Nanjian'

_publ_section_title
;
 Design, synthesis and gelation studies of
 4,6-O-butylidene-\a,\b-unsaturated-\b-C-glycosidic ketones:
 application to plant tissue culture
;
_journal_issue 26
_journal_name_full 'Journal of Materials Chemistry'
_journal_page_first 4587
_journal_paper_doi 10.1039/b902064k
_journal_volume 19
_journal_year 2009
_chemical_absolute_configuration unk
_chemical_formula_moiety 'C20 H26 O7'
_chemical_formula_sum 'C20 H26 O7'
_chemical_formula_weight 378.41
_chemical_name_systematic
;
?
;
_space_group_IT_number 4
_symmetry_cell_setting monoclinic
_symmetry_space_group_name_Hall 'P 2yb'
_symmetry_space_group_name_H-M 'P 1 21 1'
_atom_sites_solution_hydrogens geom
_atom_sites_solution_primary direct
_atom_sites_solution_secondary difmap
_audit_creation_method SHELXL-97
_cell_angle_alpha 90.00
_cell_angle_beta 101.967(9)
_cell_angle_gamma 90.00
_cell_formula_units_Z 2
_cell_length_a 4.9409(7)
_cell_length_b 33.746(5)
_cell_length_c 5.7154(9)
_cell_measurement_reflns_used 4664
_cell_measurement_temperature 293(2)
_cell_measurement_theta_max 28.13
_cell_measurement_theta_min 3.64
_cell_volume 932.3(2)
_computing_cell_refinement 'APEX2/SAINT (Bruker, 2004)'
_computing_data_collection 'APEX2 (Bruker, 2004)'
_computing_data_reduction 'SAINT/XPREP (Bruker, 2004)'
_computing_molecular_graphics 'ORTEP3 (Farrugia, 1997) and Mercury (Bruno et al., 2002)'
_computing_publication_material 'SHELXL-97 (Sheldrick, 1997)'
_computing_structure_refinement 'SHELXL-97 (Sheldrick, 1997)'
_computing_structure_solution 'SIR92 (Altornare et al., 1993)'
_diffrn_ambient_temperature 293(2)
_diffrn_measured_fraction_theta_full 0.986
_diffrn_measured_fraction_theta_max 0.978
_diffrn_measurement_device_type 'Bruker axs kappa apex2 CCD diffractometer'
_diffrn_measurement_method '\w and \f scan'
_diffrn_radiation_monochromator graphite
_diffrn_radiation_source 'fine-focus sealed tube'
_diffrn_radiation_type MoK\a
_diffrn_radiation_wavelength 0.71073
_diffrn_reflns_av_R_equivalents 0.0286
_diffrn_reflns_av_sigmaI/netI 0.0234
_diffrn_reflns_limit_h_max 6
_diffrn_reflns_limit_h_min -6
_diffrn_reflns_limit_k_max 43
_diffrn_reflns_limit_k_min -44
_diffrn_reflns_limit_l_max 7
_diffrn_reflns_limit_l_min -7
_diffrn_reflns_number 9350
_diffrn_reflns_theta_full 25.00
_diffrn_reflns_theta_max 28.13
_diffrn_reflns_theta_min 3.64
_diffrn_standards_decay_% 0
_exptl_absorpt_coefficient_mu 0.102
_exptl_absorpt_correction_T_max 0.9895
_exptl_absorpt_correction_T_min 0.9822
_exptl_absorpt_correction_type multi-scan
_exptl_absorpt_process_details 'SADABS (Bruker, 1999)'
_exptl_crystal_colour colourless
_exptl_crystal_density_diffrn 1.348
_exptl_crystal_density_method 'not measured'
_exptl_crystal_description prism
_exptl_crystal_F_000 404
_exptl_crystal_size_max 0.20
_exptl_crystal_size_mid 0.16
_exptl_crystal_size_min 0.16
_refine_diff_density_max 0.206
_refine_diff_density_min -0.158
_refine_diff_density_rms 0.040
_refine_ls_abs_structure_details 'Flack H D (1983), Acta Cryst. A39, 876-881'
_refine_ls_abs_structure_Flack 0.100(1)
_refine_ls_extinction_method none
_refine_ls_goodness_of_fit_ref 1.080
_refine_ls_hydrogen_treatment mixed
_refine_ls_matrix_type full
_refine_ls_number_parameters 283
_refine_ls_number_reflns 2268
_refine_ls_number_restraints 1
_refine_ls_restrained_S_all 1.079
_refine_ls_R_factor_all 0.0437
_refine_ls_R_factor_gt 0.0376
_refine_ls_shift/su_max 0.000
_refine_ls_shift/su_mean 0.000
_refine_ls_structure_factor_coef Fsqd
_refine_ls_weighting_details 'calc w=1/[\s^2^(Fo^2^)+(0.0531P)^2^+0.1150P] where P=(Fo^2^+2Fc^2^)/3'
_refine_ls_weighting_scheme calc
_refine_ls_wR_factor_gt 0.0962
_refine_ls_wR_factor_ref 0.0997
_reflns_number_gt 2048
_reflns_number_total 2268
_reflns_threshold_expression >2sigma(I)
_cod_data_source_file b902064k.txt
_cod_data_source_block sn15
_cod_depositor_comments
;
The following automatic conversions were performed:
'_symmetry_cell_setting' value 'Monoclinic' changed to 'monoclinic'
according to '/home/saulius/struct/CIF-dictionaries/cif_core.dic'
dictionary named 'cif_core.dic' version 2.4.1 from 2010-06-29.

Automatic conversion script
Id: cif_fix_enum 1527 2010-12-29 10:47:43Z saulius 
;
_cod_original_cell_volume 932.2(2)
_cod_original_sg_symbol_H-M P21
_cod_database_code 7200982

loop_
_symmetry_equiv_pos_as_xyz
'x, y, z'
'-x, y+1/2, -z'

loop_
_atom_site_label
_atom_site_type_symbol
_atom_site_fract_x
_atom_site_fract_y
_atom_site_fract_z
_atom_site_U_iso_or_equiv
_atom_site_adp_type
_atom_site_occupancy
_atom_site_symmetry_multiplicity
_atom_site_calc_flag
_atom_site_refinement_flags
_atom_site_disorder_assembly
_atom_site_disorder_group
C1 C 0.4169(5) 0.05133(7) 1.0295(4) 0.0356(5) Uani 1 1 d . . .
C2 C 0.2539(5) 0.05409(7) 1.2022(4) 0.0367(5) Uani 1 1 d . . .
C3 C 0.2207(6) 0.02185(8) 1.3428(5) 0.0468(6) Uani 1 1 d . . .
H3 H 0.1111 0.0239 1.4563 0.056 Uiso 1 1 calc R . .
C4 C 0.3497(7) -0.01317(9) 1.3141(6) 0.0567(8) Uani 1 1 d . . .
H4 H 0.3280 -0.0348 1.4092 0.068 Uiso 1 1 calc R . .
C5 C 0.5114(8) -0.01661(8) 1.1456(7) 0.0581(8) Uani 1 1 d . . .
H5 H 0.5990 -0.0405 1.1279 0.070 Uiso 1 1 calc R . .
C6 C 0.5436(6) 0.01513(8) 1.0037(6) 0.0472(6) Uani 1 1 d . . .
H6 H 0.6511 0.0125 0.8890 0.057 Uiso 1 1 calc R . .
C7 C 0.4466(5) 0.08620(7) 0.8851(4) 0.0343(5) Uani 1 1 d . . .
C8 C 0.6129(5) 0.08968(7) 0.7326(5) 0.0354(5) Uani 1 1 d . . .
C9 C 0.6376(4) 0.12451(7) 0.5885(4) 0.0322(4) Uani 1 1 d . . .
C10 C 0.4681(5) 0.16139(6) 0.6002(5) 0.0324(5) Uani 1 1 d . . .
H10A H 0.3463 0.1570 0.7108 0.039 Uiso 1 1 calc R . .
H10B H 0.3539 0.1665 0.4435 0.039 Uiso 1 1 calc R . .
C11 C 0.6484(4) 0.19725(6) 0.6803(4) 0.0281(4) Uani 1 1 d . . .
C12 C 0.7696(4) 0.19733(6) 0.9493(4) 0.0301(4) Uani 1 1 d . . .
C13 C 0.9195(4) 0.23558(6) 1.0330(4) 0.0294(4) Uani 1 1 d . . .
C14 C 0.7318(4) 0.26990(6) 0.9423(4) 0.0304(4) Uani 1 1 d . . .
C15 C 0.6263(5) 0.26691(7) 0.6751(4) 0.0326(5) Uani 1 1 d . . .
C16 C 0.4401(6) 0.30194(8) 0.5929(5) 0.0472(6) Uani 1 1 d . . .
H16A H 0.3784 0.3015 0.4203 0.057 Uiso 1 1 calc R . .
H16B H 0.2788 0.3011 0.6647 0.057 Uiso 1 1 calc R . .
C17 C 0.6986(6) 0.33840(7) 0.9142(5) 0.0434(6) Uani 1 1 d . . .
C18 C 0.8612(7) 0.37595(8) 0.9741(6) 0.0545(8) Uani 1 1 d . . .
H18A H 0.7493 0.3981 0.9024 0.065 Uiso 1 1 calc R . .
H18B H 1.0241 0.3749 0.9044 0.065 Uiso 1 1 calc R . .
C19 C 0.9503(9) 0.38305(11) 1.2390(8) 0.0713(10) Uani 1 1 d . . .
H19A H 0.7874 0.3834 1.3089 0.086 Uiso 1 1 calc R . .
H19B H 1.0654 0.3611 1.3097 0.086 Uiso 1 1 calc R . .
C20 C 1.1070(11) 0.42089(14) 1.3019(9) 0.0923(14) Uani 1 1 d . . .
H20A H 1.2637 0.4214 1.2268 0.138 Uiso 1 1 calc R . .
H20B H 1.1695 0.4225 1.4723 0.138 Uiso 1 1 calc R . .
H20C H 0.9884 0.4430 1.2470 0.138 Uiso 1 1 calc R . .
O1 O 0.1389(4) 0.08945(6) 1.2252(4) 0.0479(5) Uani 1 1 d . . .
H1 H 0.0516 0.0884 1.3323 0.072 Uiso 1 1 calc R . .
O2 O 0.7960(4) 0.12384(6) 0.4488(4) 0.0458(4) Uani 1 1 d . . .
O3 O 0.9617(4) 0.16535(5) 0.9970(4) 0.0478(5) Uani 1 1 d . . .
O4 O 0.9825(4) 0.23654(6) 1.2863(3) 0.0462(4) Uani 1 1 d . . .
O5 O 0.4734(3) 0.23117(4) 0.6197(3) 0.0339(4) Uani 1 1 d . . .
O6 O 0.5966(5) 0.33696(5) 0.6651(4) 0.0526(5) Uani 1 1 d . . .
O7 O 0.8776(3) 0.30626(5) 0.9930(3) 0.0383(4) Uani 1 1 d . . .
H11 H 0.796(5) 0.1986(8) 0.591(5) 0.030(6) Uiso 1 1 d . . .
H17 H 0.537(6) 0.3349(8) 0.988(5) 0.028(6) Uiso 1 1 d . . .
H14 H 0.570(5) 0.2684(8) 1.023(5) 0.031(6) Uiso 1 1 d . . .
H15 H 0.788(6) 0.2662(9) 0.595(5) 0.037(7) Uiso 1 1 d . . .
H12 H 0.618(5) 0.1949(8) 1.041(5) 0.034(7) Uiso 1 1 d . . .
H13 H 1.094(6) 0.2369(9) 0.967(5) 0.042(7) Uiso 1 1 d . . .
H7 H 0.336(6) 0.1082(9) 0.910(5) 0.036(7) Uiso 1 1 d . . .
H8 H 0.731(7) 0.0673(10) 0.712(6) 0.048(8) Uiso 1 1 d . . .
H3A H 0.928(9) 0.1551(13) 1.105(8) 0.072 Uiso 1 1 d . . .
H4A H 1.133(9) 0.2337(13) 1.335(8) 0.072 Uiso 1 1 d . . .

loop_
_atom_site_aniso_label
_atom_site_aniso_U_11
_atom_site_aniso_U_22
_atom_site_aniso_U_33
_atom_site_aniso_U_23
_atom_site_aniso_U_13
_atom_site_aniso_U_12
C1 0.0391(12) 0.0327(11) 0.0346(12) 0.0013(9) 0.0067(9) -0.0031(9)
C2 0.0387(12) 0.0372(12) 0.0332(12) 0.0018(9) 0.0051(9) -0.0033(9)
C3 0.0541(15) 0.0481(15) 0.0400(14) 0.0068(11) 0.0141(12) -0.0082(12)
C4 0.076(2) 0.0367(14) 0.0584(19) 0.0140(13) 0.0154(16) -0.0053(13)
C5 0.074(2) 0.0330(14) 0.070(2) 0.0054(13) 0.0212(16) 0.0068(12)
C6 0.0584(16) 0.0347(13) 0.0522(16) 0.0016(11) 0.0203(13) 0.0023(11)
C7 0.0387(11) 0.0296(11) 0.0345(11) -0.0010(9) 0.0073(9) 0.0013(9)
C8 0.0399(11) 0.0276(11) 0.0406(12) -0.0017(9) 0.0124(9) 0.0021(9)
C9 0.0325(10) 0.0283(10) 0.0359(12) -0.0042(9) 0.0075(8) -0.0020(8)
C10 0.0316(11) 0.0273(10) 0.0371(12) 0.0007(8) 0.0045(9) -0.0020(8)
C11 0.0285(9) 0.0237(9) 0.0317(11) 0.0026(8) 0.0055(8) 0.0015(8)
C12 0.0308(9) 0.0279(10) 0.0304(11) 0.0056(8) 0.0033(8) 0.0007(8)
C13 0.0290(9) 0.0306(10) 0.0274(10) 0.0016(9) 0.0029(8) 0.0006(8)
C14 0.0300(10) 0.0263(10) 0.0345(12) -0.0014(9) 0.0059(8) 0.0001(8)
C15 0.0374(11) 0.0265(10) 0.0324(11) 0.0027(9) 0.0034(9) 0.0007(9)
C16 0.0576(15) 0.0318(12) 0.0441(15) 0.0037(10) -0.0079(11) 0.0063(11)
C17 0.0501(14) 0.0303(12) 0.0486(15) -0.0020(10) 0.0077(11) 0.0033(10)
C18 0.0671(18) 0.0296(13) 0.065(2) -0.0024(12) 0.0093(15) -0.0038(12)
C19 0.091(3) 0.0510(19) 0.068(2) -0.0085(16) 0.0064(19) -0.0146(17)
C20 0.107(3) 0.071(3) 0.094(3) -0.029(2) 0.008(3) -0.028(2)
O1 0.0583(11) 0.0425(10) 0.0491(11) 0.0085(8) 0.0255(9) 0.0097(8)
O2 0.0521(10) 0.0384(9) 0.0546(12) 0.0010(8) 0.0285(9) 0.0011(8)
O3 0.0533(11) 0.0321(9) 0.0513(11) 0.0082(8) -0.0044(9) 0.0099(8)
O4 0.0439(9) 0.0583(11) 0.0318(9) -0.0016(8) -0.0031(7) 0.0046(9)
O5 0.0348(7) 0.0268(8) 0.0355(8) 0.0017(6) -0.0036(6) 0.0030(6)
O6 0.0714(13) 0.0280(9) 0.0521(11) 0.0048(8) -0.0014(9) -0.0009(8)
O7 0.0385(8) 0.0271(8) 0.0464(10) -0.0043(7) 0.0022(7) -0.0018(7)

loop_
_atom_type_symbol
_atom_type_description
_atom_type_scat_dispersion_real
_atom_type_scat_dispersion_imag
_atom_type_scat_source
C C 0.0033 0.0016 'International Tables Vol C Tables 4.2.6.8 and 6.1.1.4'
H H 0.0000 0.0000 'International Tables Vol C Tables 4.2.6.8 and 6.1.1.4'
O O 0.0106 0.0060 'International Tables Vol C Tables 4.2.6.8 and 6.1.1.4'

loop_
_geom_angle_atom_site_label_1
_geom_angle_atom_site_label_2
_geom_angle_atom_site_label_3
_geom_angle
_geom_angle_site_symmetry_1
_geom_angle_site_symmetry_3
_geom_angle_publ_flag
C6 C1 C2 118.0(2) . . ?
C6 C1 C7 123.1(2) . . ?
C2 C1 C7 119.0(2) . . ?
O1 C2 C3 122.7(2) . . ?
O1 C2 C1 116.5(2) . . ?
C3 C2 C1 120.8(2) . . ?
C4 C3 C2 119.7(3) . . ?
C4 C3 H3 120.1 . . ?
C2 C3 H3 120.1 . . ?
C3 C4 C5 120.6(3) . . ?
C3 C4 H4 119.7 . . ?
C5 C4 H4 119.7 . . ?
C6 C5 C4 120.1(3) . . ?
C6 C5 H5 119.9 . . ?
C4 C5 H5 119.9 . . ?
C5 C6 C1 120.8(3) . . ?
C5 C6 H6 119.6 . . ?
C1 C6 H6 119.6 . . ?
C8 C7 C1 126.4(2) . . ?
C8 C7 H7 119.1(17) . . ?
C1 C7 H7 114.6(17) . . ?
C7 C8 C9 125.6(2) . . ?
C7 C8 H8 119(2) . . ?
C9 C8 H8 116(2) . . ?
O2 C9 C8 119.5(2) . . ?
O2 C9 C10 118.5(2) . . ?
C8 C9 C10 121.9(2) . . ?
C9 C10 C11 112.03(18) . . ?
C9 C10 H10A 109.2 . . ?
C11 C10 H10A 109.2 . . ?
C9 C10 H10B 109.2 . . ?
C11 C10 H10B 109.2 . . ?
H10A C10 H10B 107.9 . . ?
O5 C11 C10 106.11(16) . . ?
O5 C11 C12 109.40(17) . . ?
C10 C11 C12 112.83(18) . . ?
O5 C11 H11 108.4(16) . . ?
C10 C11 H11 109.7(16) . . ?
C12 C11 H11 110.3(16) . . ?
O3 C12 C13 108.78(17) . . ?
O3 C12 C11 107.27(18) . . ?
C13 C12 C11 112.49(17) . . ?
O3 C12 H12 112.2(16) . . ?
C13 C12 H12 105.9(16) . . ?
C11 C12 H12 110.3(15) . . ?
O4 C13 C14 108.83(18) . . ?
O4 C13 C12 109.35(19) . . ?
C14 C13 C12 108.69(16) . . ?
O4 C13 H13 110.9(17) . . ?
C14 C13 H13 110.4(17) . . ?
C12 C13 H13 108.6(18) . . ?
O7 C14 C13 110.09(17) . . ?
O7 C14 C15 108.50(18) . . ?
C13 C14 C15 110.79(18) . . ?
O7 C14 H14 111.7(16) . . ?
C13 C14 H14 107.3(16) . . ?
C15 C14 H14 108.5(15) . . ?
O5 C15 C16 109.44(18) . . ?
O5 C15 C14 109.71(18) . . ?
C16 C15 C14 108.79(19) . . ?
O5 C15 H15 108.3(17) . . ?
C16 C15 H15 111.6(17) . . ?
C14 C15 H15 109.0(16) . . ?
O6 C16 C15 107.4(2) . . ?
O6 C16 H16A 110.2 . . ?
C15 C16 H16A 110.2 . . ?
O6 C16 H16B 110.2 . . ?
C15 C16 H16B 110.2 . . ?
H16A C16 H16B 108.5 . . ?
O6 C17 O7 111.4(2) . . ?
O6 C17 C18 108.8(2) . . ?
O7 C17 C18 107.8(2) . . ?
O6 C17 H17 106.2(16) . . ?
O7 C17 H17 106.2(16) . . ?
C18 C17 H17 116.5(16) . . ?
C17 C18 C19 113.2(3) . . ?
C17 C18 H18A 108.9 . . ?
C19 C18 H18A 108.9 . . ?
C17 C18 H18B 108.9 . . ?
C19 C18 H18B 108.9 . . ?
H18A C18 H18B 107.7 . . ?
C20 C19 C18 113.9(3) . . ?
C20 C19 H19A 108.8 . . ?
C18 C19 H19A 108.8 . . ?
C20 C19 H19B 108.8 . . ?
C18 C19 H19B 108.8 . . ?
H19A C19 H19B 107.7 . . ?
C19 C20 H20A 109.5 . . ?
C19 C20 H20B 109.5 . . ?
H20A C20 H20B 109.5 . . ?
C19 C20 H20C 109.5 . . ?
H20A C20 H20C 109.5 . . ?
H20B C20 H20C 109.5 . . ?
C2 O1 H1 109.5 . . ?
C12 O3 H3A 104(3) . . ?
C13 O4 H4A 112(3) . . ?
C15 O5 C11 110.94(15) . . ?
C17 O6 C16 112.4(2) . . ?
C17 O7 C14 109.90(18) . . ?

loop_
_geom_bond_atom_site_label_1
_geom_bond_atom_site_label_2
_geom_bond_distance
_geom_bond_site_symmetry_2
_geom_bond_publ_flag
C1 C6 1.394(4) . ?
C1 C2 1.401(3) . ?
C1 C7 1.462(3) . ?
C2 O1 1.340(3) . ?
C2 C3 1.382(4) . ?
C3 C4 1.368(4) . ?
C3 H3 0.9300 . ?
C4 C5 1.378(5) . ?
C4 H4 0.9300 . ?
C5 C6 1.372(4) . ?
C5 H5 0.9300 . ?
C6 H6 0.9300 . ?
C7 C8 1.321(3) . ?
C7 H7 0.95(3) . ?
C8 C9 1.455(3) . ?
C8 H8 0.98(3) . ?
C9 O2 1.229(3) . ?
C9 C10 1.509(3) . ?
C10 C11 1.516(3) . ?
C10 H10A 0.9700 . ?
C10 H10B 0.9700 . ?
C11 O5 1.433(2) . ?
C11 C12 1.530(3) . ?
C11 H11 0.97(3) . ?
C12 O3 1.426(3) . ?
C12 C13 1.515(3) . ?
C12 H12 1.00(3) . ?
C13 O4 1.417(3) . ?
C13 C14 1.507(3) . ?
C13 H13 1.01(3) . ?
C14 O7 1.422(3) . ?
C14 C15 1.512(3) . ?
C14 H14 1.00(3) . ?
C15 O5 1.424(3) . ?
C15 C16 1.512(3) . ?
C15 H15 1.00(3) . ?
C16 O6 1.426(3) . ?
C16 H16A 0.9700 . ?
C16 H16B 0.9700 . ?
C17 O6 1.409(4) . ?
C17 O7 1.413(3) . ?
C17 C18 1.501(4) . ?
C17 H17 0.98(3) . ?
C18 C19 1.505(5) . ?
C18 H18A 0.9700 . ?
C18 H18B 0.9700 . ?
C19 C20 1.498(5) . ?
C19 H19A 0.9700 . ?
C19 H19B 0.9700 . ?
C20 H20A 0.9600 . ?
C20 H20B 0.9600 . ?
C20 H20C 0.9600 . ?
O1 H1 0.8200 . ?
O3 H3A 0.76(4) . ?
O4 H4A 0.75(4) . ?

loop_
_geom_hbond_atom_site_label_D
_geom_hbond_atom_site_label_H
_geom_hbond_atom_site_label_A
_geom_hbond_distance_DH
_geom_hbond_distance_HA
_geom_hbond_distance_DA
_geom_hbond_angle_DHA
_geom_hbond_site_symmetry_A
O1 H1 O2 0.82 1.95 2.598(2) 134.8 1_456
O3 H3A O2 0.76(4) 2.44(4) 3.190(3) 177(5) 1_556
O3 H3A O1 0.76(4) 2.49(4) 2.925(3) 119(4) 1_655
O4 H4A O5 0.75(4) 2.08(4) 2.762(2) 151(4) 1_656

loop_
_geom_torsion_atom_site_label_1
_geom_torsion_atom_site_label_2
_geom_torsion_atom_site_label_3
_geom_torsion_atom_site_label_4
_geom_torsion
_geom_torsion_site_symmetry_1
_geom_torsion_site_symmetry_2
_geom_torsion_site_symmetry_3
_geom_torsion_site_symmetry_4
_geom_torsion_publ_flag
C6 C1 C2 O1 178.9(2) . . . . ?
C7 C1 C2 O1 -1.1(3) . . . . ?
C6 C1 C2 C3 0.1(4) . . . . ?
C7 C1 C2 C3 -179.9(2) . . . . ?
O1 C2 C3 C4 -178.3(3) . . . . ?
C1 C2 C3 C4 0.4(4) . . . . ?
C2 C3 C4 C5 -0.3(5) . . . . ?
C3 C4 C5 C6 -0.3(5) . . . . ?
C4 C5 C6 C1 0.8(5) . . . . ?
C2 C1 C6 C5 -0.7(4) . . . . ?
C7 C1 C6 C5 179.3(3) . . . . ?
C6 C1 C7 C8 -7.2(4) . . . . ?
C2 C1 C7 C8 172.9(2) . . . . ?
C1 C7 C8 C9 179.3(2) . . . . ?
C7 C8 C9 O2 -178.4(2) . . . . ?
C7 C8 C9 C10 -0.1(4) . . . . ?
O2 C9 C10 C11 -62.0(3) . . . . ?
C8 C9 C10 C11 119.6(2) . . . . ?
C9 C10 C11 O5 164.08(19) . . . . ?
C9 C10 C11 C12 -76.1(2) . . . . ?
O5 C11 C12 O3 -174.55(18) . . . . ?
C10 C11 C12 O3 67.6(2) . . . . ?
O5 C11 C12 C13 -55.0(2) . . . . ?
C10 C11 C12 C13 -172.84(18) . . . . ?
O3 C12 C13 O4 -71.7(2) . . . . ?
C11 C12 C13 O4 169.63(18) . . . . ?
O3 C12 C13 C14 169.64(19) . . . . ?
C11 C12 C13 C14 50.9(2) . . . . ?
O4 C13 C14 O7 68.0(2) . . . . ?
C12 C13 C14 O7 -173.02(18) . . . . ?
O4 C13 C14 C15 -172.00(18) . . . . ?
C12 C13 C14 C15 -53.0(2) . . . . ?
O7 C14 C15 O5 -178.59(17) . . . . ?
C13 C14 C15 O5 60.5(2) . . . . ?
O7 C14 C15 C16 -58.9(2) . . . . ?
C13 C14 C15 C16 -179.9(2) . . . . ?
O5 C15 C16 O6 176.4(2) . . . . ?
C14 C15 C16 O6 56.6(3) . . . . ?
O6 C17 C18 C19 172.8(3) . . . . ?
O7 C17 C18 C19 -66.3(4) . . . . ?
C17 C18 C19 C20 -178.6(3) . . . . ?
C16 C15 O5 C11 176.0(2) . . . . ?
C14 C15 O5 C11 -64.7(2) . . . . ?
C10 C11 O5 C15 -176.69(19) . . . . ?
C12 C11 O5 C15 61.3(2) . . . . ?
O7 C17 O6 C16 61.1(3) . . . . ?
C18 C17 O6 C16 179.7(2) . . . . ?
C15 C16 O6 C17 -58.0(3) . . . . ?
O6 C17 O7 C14 -61.4(3) . . . . ?
C18 C17 O7 C14 179.4(2) . . . . ?
C13 C14 O7 C17 -178.2(2) . . . . ?
C15 C14 O7 C17 60.4(2) . . . . ?

loop_
_cod_related_entry_id
_cod_related_entry_database
_cod_related_entry_code
1 ChemSpider 30653591
